data_7126591
loop_
_publ_author_name
'Schrage, Briana R.'
'Nemykin, Victor N.'
'Ziegler, Christopher J.'

_publ_section_title
;
 Biliazine: a ring open phthalocyanine analog with a meso hydrogen bond.
;
_journal_issue 49
_journal_name_full 'Chemical communications (Cambridge, England)'
_journal_page_first 6628
_journal_page_last 6631
_journal_paper_doi 10.1039/d0cc03060k
_journal_volume 56
_journal_year 2020
_chemical_formula_sum 'C24 H21 Co N9 O2'
_chemical_formula_weight 526.43
_space_group_crystal_system monoclinic
_space_group_IT_number 14
_space_group_name_Hall '-P 2ybc'
_space_group_name_H-M_alt 'P 1 21/c 1'
_atom_sites_solution_hydrogens mixed
_audit_creation_method SHELXL-2016/6
_audit_update_record
;
2020-03-06 deposited with the CCDC.	2020-05-21 downloaded from the CCDC.
;
_cell_angle_alpha 90
_cell_angle_beta 102.251(3)
_cell_angle_gamma 90
_cell_formula_units_Z 4
_cell_length_a 6.8635(3)
_cell_length_b 23.0498(13)
_cell_length_c 14.1576(8)
_cell_measurement_reflns_used 6022
_cell_measurement_temperature 100(2)
_cell_measurement_theta_max 66.64
_cell_measurement_theta_min 3.73
_cell_volume 2188.8(2)
_computing_cell_refinement 'Bruker SAINT'
_computing_data_collection 'Bruker APEX2'
_computing_data_reduction 'Bruker SAINT'
_computing_molecular_graphics 'Bruker SHELXTL'
_computing_publication_material 'Bruker SHELXTL'
_computing_structure_refinement 'SHELXL-2016/6 (Sheldrick, 2016)'
_computing_structure_solution 'SHELXT 2014/5 (Sheldrick, 2014)'
_diffrn_ambient_temperature 100(2)
_diffrn_measured_fraction_theta_full 'ACTA 50'
_diffrn_measured_fraction_theta_max 0.860
_diffrn_measurement_device_type 'Bruker APEX-II CCD'
_diffrn_measurement_method '\f and \w scans'
_diffrn_radiation_type CuK\a
_diffrn_radiation_wavelength 1.54178
_diffrn_reflns_av_R_equivalents 0.0529
_diffrn_reflns_av_unetI/netI 0.0539
_diffrn_reflns_Laue_measured_fraction_full 0.860
_diffrn_reflns_Laue_measured_fraction_max 0.860
_diffrn_reflns_limit_h_max 7
_diffrn_reflns_limit_h_min -7
_diffrn_reflns_limit_k_max 22
_diffrn_reflns_limit_k_min -25
_diffrn_reflns_limit_l_max 15
_diffrn_reflns_limit_l_min -10
_diffrn_reflns_number 11209
_diffrn_reflns_point_group_measured_fraction_full 0.860
_diffrn_reflns_point_group_measured_fraction_max 0.860
_diffrn_reflns_theta_full 'ACTA 50'
_diffrn_reflns_theta_max 66.631
_diffrn_reflns_theta_min 3.726
_exptl_absorpt_coefficient_mu 6.531
_exptl_absorpt_correction_T_max 0.7528
_exptl_absorpt_correction_T_min 0.5108
_exptl_absorpt_correction_type multi-scan
_exptl_absorpt_process_details SADABS
_exptl_crystal_colour brown
_exptl_crystal_density_diffrn 1.598
_exptl_crystal_density_meas ?
_exptl_crystal_density_method 'not measured'
_exptl_crystal_description needle
_exptl_crystal_F_000 1084
_exptl_crystal_size_max 0.587
_exptl_crystal_size_mid 0.122
_exptl_crystal_size_min 0.066
_refine_diff_density_max 0.532
_refine_diff_density_min -0.486
_refine_diff_density_rms 0.073
_refine_ls_extinction_method none
_refine_ls_goodness_of_fit_ref 1.050
_refine_ls_hydrogen_treatment mixed
_refine_ls_matrix_type full
_refine_ls_number_parameters 335
_refine_ls_number_reflns 3325
_refine_ls_number_restraints 0
_refine_ls_restrained_S_all 1.050
_refine_ls_R_factor_all 0.0590
_refine_ls_R_factor_gt 0.0468
_refine_ls_shift/su_max 0.001
_refine_ls_shift/su_mean 0.000
_refine_ls_structure_factor_coef Fsqd
_refine_ls_weighting_details 'w=1/[\s^2^(Fo^2^)+(0.0689P)^2^+0.9247P] where P=(Fo^2^+2Fc^2^)/3'
_refine_ls_weighting_scheme calc
_refine_ls_wR_factor_gt 0.1159
_refine_ls_wR_factor_ref 0.1228
_reflns_Friedel_coverage 0.000
_reflns_number_gt 2784
_reflns_number_total 3325
_reflns_threshold_expression 'I > 2\s(I)'
_cod_data_source_file d0cc03060k2.cif
_cod_data_source_block Co(BlzH)(MeOH)2
_cod_depositor_comments
;
The following automatic conversions were performed:

data item '_exptl_crystal_density_meas' value 'not measured' was
changed to '?' -- the value is perceived as not measured.

Automatic conversion script
Id: cif_fix_values 7556 2019-12-06 15:28:31Z antanas 

 Adding full bibliography for 7126588--7126592.cif.
;
_cod_original_sg_symbol_H-M 'P 21/c'
_cod_database_code 7126591
_shelx_shelxl_version_number 2016/6
_shelx_space_group_comment
; 
The symmetry employed for this shelxl refinement is uniquely defined 
by the following loop, which should always be used as a source of 
symmetry information in preference to the above space-group names. 
They are only intended as comments. 
;

loop_
_space_group_symop_operation_xyz
'x, y, z'
'-x, y+1/2, -z+1/2'
'-x, -y, -z'
'x, -y-1/2, z-1/2'

loop_
_atom_site_label
_atom_site_type_symbol
_atom_site_fract_x
_atom_site_fract_y
_atom_site_fract_z
_atom_site_U_iso_or_equiv
_atom_site_adp_type
_atom_site_occupancy
_atom_site_site_symmetry_order
_atom_site_calc_flag
_atom_site_refinement_flags_posn
_atom_site_refinement_flags_adp
_atom_site_refinement_flags_occupancy
_atom_site_disorder_assembly
_atom_site_disorder_group
C1 C 0.7744(5) 0.21809(16) 0.4864(3) 0.0259(8) Uani 1 1 d . . . . .
H1 H 0.763332 0.189751 0.436797 0.031 Uiso 1 1 calc R U . . .
C2 C 0.9380(5) 0.22587(15) 0.5596(2) 0.0233(8) Uani 1 1 d . . . . .
H2 H 1.059385 0.204631 0.571445 0.028 Uiso 1 1 calc R U . . .
C3 C 0.8853(5) 0.27252(15) 0.6133(2) 0.0212(8) Uani 1 1 d . . . . .
C4 C 0.9461(5) 0.33657(15) 0.7436(2) 0.0191(8) Uani 1 1 d . . . . .
C5 C 1.0697(5) 0.36005(15) 0.8337(3) 0.0199(8) Uani 1 1 d . . . . .
C6 C 1.2620(5) 0.34904(14) 0.8851(2) 0.0216(8) Uani 1 1 d . . . . .
H6 H 1.345452 0.321856 0.862331 0.026 Uiso 1 1 calc R U . . .
C7 C 1.3280(5) 0.37909(15) 0.9707(3) 0.0239(8) Uani 1 1 d . . . . .
H7 H 1.459930 0.372796 1.006414 0.029 Uiso 1 1 calc R U . . .
C8 C 1.2056(5) 0.41838(16) 1.0057(2) 0.0242(8) Uani 1 1 d . . . . .
H8 H 1.253766 0.437604 1.065467 0.029 Uiso 1 1 calc R U . . .
C9 C 1.0139(5) 0.42952(15) 0.9538(2) 0.0219(8) Uani 1 1 d . . . . .
H9 H 0.929394 0.456289 0.976707 0.026 Uiso 1 1 calc R U . . .
C10 C 0.9506(5) 0.40046(14) 0.8680(2) 0.0192(8) Uani 1 1 d . . . . .
C11 C 0.7611(5) 0.40235(14) 0.7978(2) 0.0181(7) Uani 1 1 d . . . . .
C12 C 0.4455(5) 0.44127(14) 0.7488(2) 0.0197(7) Uani 1 1 d . . . . .
C13 C 0.2949(5) 0.48375(15) 0.7634(3) 0.0205(8) Uani 1 1 d . . . . .
C14 C 0.2983(5) 0.52702(15) 0.8315(3) 0.0235(8) Uani 1 1 d . . . . .
H14 H 0.411646 0.533057 0.882172 0.028 Uiso 1 1 calc R U . . .
C15 C 0.1278(5) 0.56144(16) 0.8225(3) 0.0249(8) Uani 1 1 d . . . . .
H15 H 0.125110 0.592027 0.867148 0.030 Uiso 1 1 calc R U . . .
C16 C -0.0388(5) 0.55133(15) 0.7483(3) 0.0244(8) Uani 1 1 d . . . . .
H16 H -0.153513 0.575049 0.744078 0.029 Uiso 1 1 calc R U . . .
C17 C -0.0410(5) 0.50785(15) 0.6813(3) 0.0236(8) Uani 1 1 d . . . . .
H17 H -0.155101 0.501074 0.631346 0.028 Uiso 1 1 calc R U . . .
C18 C 0.1306(5) 0.47419(14) 0.6895(2) 0.0192(7) Uani 1 1 d . . . . .
C19 C 0.1843(5) 0.42713(14) 0.6303(2) 0.0185(7) Uani 1 1 d . . . . .
C20 C 0.1199(5) 0.36464(15) 0.4980(2) 0.0197(7) Uani 1 1 d . . . . .
C21 C 0.0000(5) 0.34313(14) 0.4132(3) 0.0230(8) Uani 1 1 d . . . . .
H21 H -0.131898 0.354703 0.384171 0.028 Uiso 1 1 calc R U . . .
C22 C 0.1127(5) 0.30197(16) 0.3810(3) 0.0252(8) Uani 1 1 d . . . . .
H22 H 0.073056 0.279470 0.323956 0.030 Uiso 1 1 calc R U . . .
C23 C 0.5549(5) 0.43330(18) 0.4335(3) 0.0338(9) Uani 1 1 d . . . . .
H23A H 0.562381 0.399716 0.392016 0.051 Uiso 1 1 calc R U . . .
H23B H 0.622725 0.466407 0.411287 0.051 Uiso 1 1 calc R U . . .
H23C H 0.414858 0.443191 0.430534 0.051 Uiso 1 1 calc R U . . .
C24 C 0.4830(5) 0.21887(16) 0.7126(3) 0.0313(9) Uani 1 1 d . . . . .
H24A H 0.439550 0.203875 0.646686 0.047 Uiso 1 1 calc R U . . .
H24B H 0.421077 0.196079 0.756766 0.047 Uiso 1 1 calc R U . . .
H24C H 0.628357 0.215930 0.732375 0.047 Uiso 1 1 calc R U . . .
Co1 Co 0.53380(7) 0.34940(2) 0.61967(4) 0.0186(2) Uani 1 1 d . . . . .
N1 N 0.6314(4) 0.25653(13) 0.4950(2) 0.0251(7) Uani 1 1 d . . . . .
N2 N 0.6965(4) 0.29025(12) 0.5733(2) 0.0203(6) Uani 1 1 d . . . . .
N3 N 1.0051(4) 0.29564(12) 0.6942(2) 0.0209(6) Uani 1 1 d . . . . .
N4 N 0.7585(4) 0.36402(12) 0.7251(2) 0.0194(6) Uani 1 1 d . . . . .
N5 N 0.6209(4) 0.43936(12) 0.81168(19) 0.0200(6) Uani 1 1 d . . . . .
N6 N 0.3805(4) 0.40844(12) 0.6702(2) 0.0200(6) Uani 1 1 d . . . . .
N7 N 0.0648(4) 0.40789(12) 0.5541(2) 0.0198(6) Uani 1 1 d . . . . .
N8 N 0.2983(4) 0.33713(12) 0.5164(2) 0.0209(6) Uani 1 1 d . . . . .
N9 N 0.2884(4) 0.29856(12) 0.4432(2) 0.0224(7) Uani 1 1 d . . . . .
H9A H 0.384842 0.274524 0.437402 0.027 Uiso 1 1 calc R U . . .
O1 O 0.6487(4) 0.41969(11) 0.53024(17) 0.0249(6) Uani 1 1 d . . . . .
O2 O 0.4243(4) 0.27833(10) 0.71535(18) 0.0249(6) Uani 1 1 d . . . . .
H25 H 0.296(8) 0.280(2) 0.709(4) 0.072(17) Uiso 1 1 d . . . . .
H26 H 0.769(8) 0.417(2) 0.537(4) 0.072(18) Uiso 1 1 d . . . . .

loop_
_atom_site_aniso_label
_atom_site_aniso_U_11
_atom_site_aniso_U_22
_atom_site_aniso_U_33
_atom_site_aniso_U_23
_atom_site_aniso_U_13
_atom_site_aniso_U_12
C1 0.0197(19) 0.032(2) 0.028(2) -0.0085(16) 0.0095(16) 0.0001(15)
C2 0.0180(19) 0.0265(18) 0.027(2) -0.0004(16) 0.0081(15) 0.0022(15)
C3 0.0124(18) 0.0307(19) 0.0219(19) 0.0041(15) 0.0066(14) -0.0007(14)
C4 0.0140(18) 0.0266(18) 0.0178(18) 0.0034(15) 0.0056(14) -0.0004(14)
C5 0.0142(18) 0.0265(18) 0.0201(18) 0.0054(15) 0.0062(14) 0.0000(14)
C6 0.0173(19) 0.0266(19) 0.022(2) 0.0049(15) 0.0079(15) 0.0014(14)
C7 0.0128(17) 0.032(2) 0.027(2) 0.0017(16) 0.0039(14) 0.0000(15)
C8 0.0187(19) 0.036(2) 0.0183(19) -0.0004(16) 0.0044(15) -0.0014(15)
C9 0.0168(18) 0.0270(18) 0.023(2) 0.0015(15) 0.0067(14) -0.0002(15)
C10 0.0129(17) 0.0251(18) 0.0211(19) 0.0038(15) 0.0069(14) -0.0009(14)
C11 0.0140(17) 0.0244(18) 0.0170(18) 0.0017(14) 0.0059(13) -0.0014(14)
C12 0.0169(18) 0.0237(18) 0.0207(19) 0.0011(15) 0.0086(14) -0.0007(14)
C13 0.0141(17) 0.0261(18) 0.0228(19) 0.0013(15) 0.0074(14) 0.0005(14)
C14 0.0165(18) 0.0291(19) 0.026(2) -0.0011(16) 0.0061(15) -0.0013(15)
C15 0.024(2) 0.030(2) 0.0224(19) -0.0024(16) 0.0107(15) 0.0019(16)
C16 0.0180(18) 0.0287(19) 0.029(2) -0.0012(16) 0.0096(15) 0.0056(15)
C17 0.0149(17) 0.031(2) 0.025(2) 0.0033(16) 0.0049(15) 0.0001(15)
C18 0.0168(17) 0.0226(18) 0.0201(18) 0.0008(15) 0.0083(14) 0.0012(14)
C19 0.0110(17) 0.0241(18) 0.0207(19) 0.0044(15) 0.0039(14) -0.0014(14)
C20 0.0128(17) 0.0269(18) 0.0206(18) 0.0029(15) 0.0064(14) -0.0012(14)
C21 0.0156(18) 0.0276(19) 0.025(2) 0.0011(16) 0.0026(15) 0.0013(14)
C22 0.0201(19) 0.032(2) 0.0222(19) -0.0031(16) 0.0012(15) -0.0025(16)
C23 0.024(2) 0.048(2) 0.029(2) 0.0082(19) 0.0036(16) 0.0021(18)
C24 0.025(2) 0.032(2) 0.040(2) 0.0080(18) 0.0146(17) 0.0033(16)
Co1 0.0112(3) 0.0256(3) 0.0194(3) -0.0015(2) 0.0043(2) 0.0008(2)
N1 0.0174(15) 0.0318(16) 0.0270(17) -0.0055(14) 0.0066(13) -0.0009(13)
N2 0.0135(15) 0.0280(15) 0.0200(15) -0.0009(13) 0.0046(12) -0.0025(12)
N3 0.0157(15) 0.0270(15) 0.0217(16) 0.0012(13) 0.0077(12) 0.0024(12)
N4 0.0113(14) 0.0263(15) 0.0216(16) 0.0014(13) 0.0056(12) 0.0005(12)
N5 0.0118(14) 0.0272(16) 0.0215(16) 0.0007(13) 0.0045(12) -0.0004(12)
N6 0.0134(15) 0.0253(15) 0.0215(16) 0.0027(12) 0.0045(12) -0.0013(12)
N7 0.0148(15) 0.0273(16) 0.0193(15) 0.0018(13) 0.0084(12) 0.0020(12)
N8 0.0141(15) 0.0275(15) 0.0233(16) -0.0032(13) 0.0089(12) 0.0002(12)
N9 0.0145(15) 0.0295(16) 0.0233(16) -0.0063(13) 0.0043(12) -0.0004(12)
O1 0.0148(14) 0.0347(14) 0.0251(14) 0.0035(11) 0.0038(11) 0.0007(11)
O2 0.0151(13) 0.0301(14) 0.0308(14) -0.0010(11) 0.0075(11) 0.0009(11)

loop_
_atom_type_symbol
_atom_type_description
_atom_type_scat_dispersion_real
_atom_type_scat_dispersion_imag
_atom_type_scat_source
C C 0.0181 0.0091 'International Tables Vol C Tables 4.2.6.8 and 6.1.1.4'
H H 0.0000 0.0000 'International Tables Vol C Tables 4.2.6.8 and 6.1.1.4'
N N 0.0311 0.0180 'International Tables Vol C Tables 4.2.6.8 and 6.1.1.4'
O O 0.0492 0.0322 'International Tables Vol C Tables 4.2.6.8 and 6.1.1.4'
Co Co -2.3653 3.6143 'International Tables Vol C Tables 4.2.6.8 and 6.1.1.4'

loop_
_geom_angle_atom_site_label_1
_geom_angle_atom_site_label_2
_geom_angle_atom_site_label_3
_geom_angle
_geom_angle_site_symmetry_1
_geom_angle_site_symmetry_3
_geom_angle_publ_flag
N1 C1 C2 110.0(3) . . ?
C1 C2 C3 104.2(3) . . ?
N2 C3 N3 125.5(3) . . ?
N2 C3 C2 109.6(3) . . ?
N3 C3 C2 124.9(3) . . ?
N3 C4 N4 127.4(3) . . ?
N3 C4 C5 123.2(3) . . ?
N4 C4 C5 109.4(3) . . ?
C6 C5 C10 120.2(3) . . ?
C6 C5 C4 133.9(3) . . ?
C10 C5 C4 105.9(3) . . ?
C7 C6 C5 117.7(3) . . ?
C6 C7 C8 121.7(3) . . ?
C9 C8 C7 120.4(3) . . ?
C10 C9 C8 117.7(3) . . ?
C9 C10 C5 122.3(3) . . ?
C9 C10 C11 130.9(3) . . ?
C5 C10 C11 106.7(3) . . ?
N5 C11 N4 129.6(3) . . ?
N5 C11 C10 119.1(3) . . ?
N4 C11 C10 111.3(3) . . ?
N5 C12 N6 128.9(3) . . ?
N5 C12 C13 119.3(3) . . ?
N6 C12 C13 111.9(3) . . ?
C14 C13 C18 122.2(3) . . ?
C14 C13 C12 132.1(3) . . ?
C18 C13 C12 105.8(3) . . ?
C13 C14 C15 117.1(3) . . ?
C14 C15 C16 120.7(3) . . ?
C17 C16 C15 121.7(3) . . ?
C16 C17 C18 117.5(3) . . ?
C13 C18 C17 120.9(3) . . ?
C13 C18 C19 106.7(3) . . ?
C17 C18 C19 132.4(3) . . ?
N7 C19 N6 127.9(3) . . ?
N7 C19 C18 122.8(3) . . ?
N6 C19 C18 109.4(3) . . ?
N8 C20 N7 125.2(3) . . ?
N8 C20 C21 110.1(3) . . ?
N7 C20 C21 124.7(3) . . ?
C22 C21 C20 105.2(3) . . ?
N9 C22 C21 108.5(3) . . ?
N4 Co1 N6 89.97(11) . . ?
N4 Co1 N8 177.07(12) . . ?
N6 Co1 N8 87.14(11) . . ?
N4 Co1 N2 87.81(11) . . ?
N6 Co1 N2 177.76(11) . . ?
N8 Co1 N2 95.07(11) . . ?
N4 Co1 O1 89.52(10) . . ?
N6 Co1 O1 89.13(11) . . ?
N8 Co1 O1 90.92(11) . . ?
N2 Co1 O1 91.12(10) . . ?
N4 Co1 O2 88.67(10) . . ?
N6 Co1 O2 90.68(10) . . ?
N8 Co1 O2 90.88(10) . . ?
N2 Co1 O2 89.00(10) . . ?
O1 Co1 O2 178.18(9) . . ?
C1 N1 N2 109.4(3) . . ?
N1 N2 C3 106.7(3) . . ?
N1 N2 Co1 124.2(2) . . ?
C3 N2 Co1 129.0(2) . . ?
C4 N3 C3 122.4(3) . . ?
C11 N4 C4 106.7(3) . . ?
C11 N4 Co1 125.4(2) . . ?
C4 N4 Co1 127.8(2) . . ?
C11 N5 C12 120.0(3) . . ?
C12 N6 C19 106.3(3) . . ?
C12 N6 Co1 126.1(2) . . ?
C19 N6 Co1 127.6(2) . . ?
C19 N7 C20 121.9(3) . . ?
C20 N8 N9 105.3(3) . . ?
C20 N8 Co1 130.2(2) . . ?
N9 N8 Co1 124.4(2) . . ?
C22 N9 N8 110.9(3) . . ?
C23 O1 Co1 123.3(2) . . ?
C24 O2 Co1 121.7(2) . . ?

loop_
_geom_bond_atom_site_label_1
_geom_bond_atom_site_label_2
_geom_bond_distance
_geom_bond_site_symmetry_2
_geom_bond_publ_flag
C1 N1 1.347(4) . ?
C1 C2 1.369(5) . ?
C2 C3 1.408(5) . ?
C3 N2 1.362(4) . ?
C3 N3 1.369(4) . ?
C4 N3 1.290(4) . ?
C4 N4 1.408(4) . ?
C4 C5 1.476(5) . ?
C5 C6 1.389(5) . ?
C5 C10 1.393(5) . ?
C6 C7 1.386(5) . ?
C7 C8 1.396(5) . ?
C8 C9 1.389(5) . ?
C9 C10 1.374(5) . ?
C10 C11 1.460(5) . ?
C11 N5 1.331(4) . ?
C11 N4 1.354(4) . ?
C12 N5 1.338(4) . ?
C12 N6 1.342(4) . ?
C12 C13 1.470(5) . ?
C13 C14 1.383(5) . ?
C13 C18 1.384(5) . ?
C14 C15 1.397(5) . ?
C15 C16 1.398(5) . ?
C16 C17 1.378(5) . ?
C17 C18 1.394(5) . ?
C18 C19 1.465(5) . ?
C19 N7 1.288(4) . ?
C19 N6 1.412(4) . ?
C20 N8 1.354(4) . ?
C20 N7 1.376(4) . ?
C20 C21 1.395(5) . ?
C21 C22 1.362(5) . ?
C22 N9 1.336(4) . ?
C23 O1 1.419(4) . ?
C24 O2 1.431(4) . ?
Co1 N4 1.935(3) . ?
Co1 N6 1.947(3) . ?
Co1 N8 1.956(3) . ?
Co1 N2 1.961(3) . ?
Co1 O1 2.296(3) . ?
Co1 O2 2.348(3) . ?
N1 N2 1.351(4) . ?
N8 N9 1.357(4) . ?
